data_4518489
loop_
_publ_author_name
'Cho, Hye Jin'
'Kim, Kyung-Su'
'Kim, Hyunwoo'
'Kim, Taewoo'
'Malyutin, Andrey G.'
'Rees, Douglas C.'
'Yoo, Byung-Kuk'
'Song, Changsik'

_publ_section_title
;
 Microcrystal Electron Diffraction Elucidates Water-Specific
 Polymorphism-Induced Emission Enhancement of Bis-arylacylhydrazone.
;
_journal_issue 6
_journal_name_full 'ACS applied materials &amp; interfaces'
_journal_page_first 7546
_journal_page_last 7555
_journal_paper_doi 10.1021/acsami.0c21248
_journal_volume 13
_journal_year 2021
_chemical_formula_moiety 'C22 H18 N4 O2'
_chemical_formula_sum 'C22 H18 N4 O2'
_chemical_formula_weight 370.41
_space_group_crystal_system monoclinic
_space_group_IT_number 7
_space_group_name_Hall 'P -2yc'
_space_group_name_H-M_alt 'P 1 c 1'
_atom_sites_solution_hydrogens geom
_atom_sites_solution_primary dual
_audit_creation_date 2020-03-23
_audit_creation_method
;
Olex2 1.3
(compiled 2020.02.04 svn.rd84adfe8 for OlexSys, GUI svn.r6032)
;
_cell_angle_alpha 90
_cell_angle_beta 106.80(3)
_cell_angle_gamma 90
_cell_formula_units_Z 4
_cell_length_a 21.420(4)
_cell_length_b 5.1900(10)
_cell_length_c 16.740(3)
_cell_measurement_reflns_used 5272
_cell_measurement_temperature 100
_cell_measurement_theta_max 0.898
_cell_measurement_theta_min 0.138
_cell_volume 1781.6(6)
_computing_cell_refinement XDS
_computing_data_collection manual
_computing_data_reduction XDSCONV
_computing_molecular_graphics 'Olex2 1.3 (Dolomanov et al., 2009)'
_computing_publication_material 'Olex2 1.3 (Dolomanov et al., 2009)'
_computing_structure_refinement 'SHELXL 2018/3 (Sheldrick, 2015)'
_computing_structure_solution 'SHELXT 2014/5 (Sheldrick, 2014)'
_diffrn_ambient_temperature 100
_diffrn_measured_fraction_theta_full 0.751
_diffrn_measured_fraction_theta_max 0.753
_diffrn_measurement_device_type 'thermo fisher talos arctica'
_diffrn_measurement_method 'single axis continous rotation'
_diffrn_radiation_type '200 keV electrons'
_diffrn_radiation_wavelength 0.02508
_diffrn_reflns_av_R_equivalents 0.1320
_diffrn_reflns_av_unetI/netI 0.1785
_diffrn_reflns_Laue_measured_fraction_full 0.751
_diffrn_reflns_Laue_measured_fraction_max 0.753
_diffrn_reflns_limit_h_max 23
_diffrn_reflns_limit_h_min -24
_diffrn_reflns_limit_k_max 6
_diffrn_reflns_limit_k_min -6
_diffrn_reflns_limit_l_max 20
_diffrn_reflns_limit_l_min -20
_diffrn_reflns_number 11995
_diffrn_reflns_point_group_measured_fraction_full 0.718
_diffrn_reflns_point_group_measured_fraction_max 0.721
_diffrn_reflns_theta_full 0.862
_diffrn_reflns_theta_max 0.898
_diffrn_reflns_theta_min 0.138
_diffrn_source 'field emission gun'
_exptl_absorpt_coefficient_mu 0.000
_exptl_crystal_density_diffrn 1.381
_exptl_crystal_description 'micro crystal'
_exptl_crystal_F_000 309
_refine_diff_density_max 0.209
_refine_diff_density_min -0.199
_refine_diff_density_rms 0.060
_refine_ls_abs_structure_details
;
 All f" are zero, so absolute structure could not be determined
;
_refine_ls_extinction_coef 2521(13)
_refine_ls_extinction_expression Fc^*^=kFc[1+0.001xFc^2^\l^3^/sin(2\q)]^-1/4^
_refine_ls_extinction_method 'SHELXL-2018/3 (Sheldrick 2018)'
_refine_ls_goodness_of_fit_ref 1.379
_refine_ls_hydrogen_treatment constr
_refine_ls_matrix_type full
_refine_ls_number_parameters 506
_refine_ls_number_reflns 5272
_refine_ls_number_restraints 446
_refine_ls_restrained_S_all 1.347
_refine_ls_R_factor_all 0.1575
_refine_ls_R_factor_gt 0.1492
_refine_ls_shift/su_max 0.059
_refine_ls_shift/su_mean 0.000
_refine_ls_structure_factor_coef Fsqd
_refine_ls_weighting_details 'w=1/[\s^2^(Fo^2^)+(0.2000P)^2^] where P=(Fo^2^+2Fc^2^)/3'
_refine_ls_weighting_scheme calc
_refine_ls_wR_factor_gt 0.3564
_refine_ls_wR_factor_ref 0.3641
_reflns_Friedel_coverage 0.914
_reflns_Friedel_fraction_full 0.686
_reflns_Friedel_fraction_max 0.689
_reflns_number_gt 4568
_reflns_number_total 5272
_reflns_threshold_expression 'I > 2\s(I)'
_cod_data_source_file am0c21248_si_002.cif
_cod_data_source_block merged_01
_cod_depositor_comments 'Adding full bibliography for 4518489--4518490.cif.'
_cod_original_cell_volume 1781.6(7)
_cod_database_code 4518489
_shelx_shelxl_version_number 2018/3
_shelx_space_group_comment
;
The symmetry employed for this shelxl refinement is uniquely defined
by the following loop, which should always be used as a source of
symmetry information in preference to the above space-group names.
They are only intended as comments.
;
_exptl_absorpt_special_details 'electron diffraction, unknown absorption effects'
_olex2_refinement_description
;
1. Fixed Uiso
 At 1.2 times of:
  All C(H) groups, All N(H) groups
2. Uiso/Uaniso restraints and constraints
Uanis(C12A) \\sim Ueq, Uanis(C18A) \\sim Ueq, Uanis(C7A) \\sim Ueq, Uanis(C4A)
\\sim Ueq, Uanis(C2A) \\sim Ueq, Uanis(C14A) \\sim Ueq: with sigma of 0.005 and
sigma for terminal atoms of 0.01
3. Rigid body (RIGU) restrains
 All non-hydrogen atoms
 with sigma for 1-2 distances of 0.004 and sigma for 1-3 distances of 0.004
4.a Aromatic/amide H refined with riding coordinates:
 N1A(H1A), N3A(H3A), C1A(H1AA), C2A(H2A), C3A(H3AA), C4A(H4A), C5A(H5A),
 C7A(H7A), C10A(H10A), C11A(H11A), C13A(H13A), C14A(H14A), C16A(H16A),
 C18A(H18A), C19A(H19A), C20A(H20A), C21A(H21A), C22A(H22A), N1B(H1B), N3B(H3B),
  C1B(H1BA), C2B(H2B), C3B(H3BA), C4B(H4B), C5B(H5B), C7B(H7B), C10B(H10B),
 C11B(H11B), C13B(H13B), C14B(H14B), C16B(H16B), C18B(H18B), C19B(H19B),
 C20B(H20B), C21B(H21B), C22B(H22B)
;
_smtbx_masks_void_probe_radius 1.2
_smtbx_masks_void_truncation_radius 1.2
_olex2_submission_special_instructions 'No special instructions were received'

loop_
_space_group_symop_operation_xyz
'x, y, z'
'x, -y, z+1/2'

loop_
_atom_site_label
_atom_site_type_symbol
_atom_site_fract_x
_atom_site_fract_y
_atom_site_fract_z
_atom_site_U_iso_or_equiv
_atom_site_adp_type
_atom_site_occupancy
_atom_site_site_symmetry_order
_atom_site_calc_flag
_atom_site_refinement_flags_posn
_atom_site_refinement_flags_adp
_atom_site_refinement_flags_occupancy
_atom_site_disorder_assembly
_atom_site_disorder_group
O1A O 0.3048(9) 0.1184(19) 0.1446(6) 0.052(5) Uani 1 1 d . . . . .
O2A O 0.5721(8) 0.7401(14) 0.4551(5) 0.038(4) Uani 1 1 d . . . . .
N1A N 0.2833(8) 0.5441(18) 0.1353(6) 0.032(3) Uani 1 1 d . . . . .
H1A H 0.298358 0.696688 0.148821 0.039 Uiso 1 1 calc R U . . .
N2A N 0.2232(8) 0.5108(19) 0.0808(5) 0.033(3) Uani 1 1 d . . . . .
N3A N 0.5939(7) 0.3144(16) 0.4744(5) 0.028(3) Uani 1 1 d . . . . .
H3A H 0.581142 0.158733 0.461485 0.033 Uiso 1 1 calc R U . . .
N4A N 0.6555(9) 0.3735(19) 0.5385(6) 0.036(3) Uani 1 1 d . . . . .
C1A C 0.0860(10) 0.524(2) -0.0113(7) 0.037(3) Uani 1 1 d . . . . .
H1AA H 0.098345 0.388542 0.026474 0.044 Uiso 1 1 calc R U . . .
C2A C 0.0210(8) 0.5339(19) -0.0684(6) 0.027(3) Uani 1 1 d . U . . .
H2A H -0.009291 0.410652 -0.063948 0.033 Uiso 1 1 calc R U . . .
C3A C 0.0034(9) 0.7123(19) -0.1265(7) 0.027(3) Uani 1 1 d . . . . .
H3AA H -0.038206 0.704510 -0.163883 0.033 Uiso 1 1 calc R U . . .
C4A C 0.0455(8) 0.9160(17) -0.1340(6) 0.021(2) Uani 1 1 d . U . . .
H4A H 0.032946 1.044192 -0.174300 0.025 Uiso 1 1 calc R U . . .
C5A C 0.1080(9) 0.909(2) -0.0756(6) 0.034(3) Uani 1 1 d . . . . .
H5A H 0.137117 1.039142 -0.078156 0.041 Uiso 1 1 calc R U . . .
C6A C 0.1296(8) 0.7174(19) -0.0136(6) 0.025(2) Uani 1 1 d . . . . .
C7A C 0.1948(10) 0.727(2) 0.0400(8) 0.035(3) Uani 1 1 d . U . . .
H7A H 0.217903 0.881201 0.047093 0.042 Uiso 1 1 calc R U . . .
C8A C 0.3204(9) 0.330(2) 0.1689(6) 0.032(3) Uani 1 1 d . . . . .
C9A C 0.3817(9) 0.3804(19) 0.2407(6) 0.029(3) Uani 1 1 d . . . . .
C10A C 0.4319(8) 0.2061(17) 0.2550(6) 0.027(3) Uani 1 1 d . . . . .
H10A H 0.427742 0.061307 0.221108 0.032 Uiso 1 1 calc R U . . .
C11A C 0.4884(9) 0.244(2) 0.3191(6) 0.034(3) Uani 1 1 d . . . . .
H11A H 0.522811 0.127593 0.328124 0.040 Uiso 1 1 calc R U . . .
C12A C 0.4930(8) 0.4640(18) 0.3713(6) 0.023(2) Uani 1 1 d . U . . .
C13A C 0.4452(9) 0.634(2) 0.3576(6) 0.031(3) Uani 1 1 d . . . . .
H13A H 0.449230 0.779451 0.391330 0.038 Uiso 1 1 calc R U . . .
C14A C 0.3865(8) 0.5930(18) 0.2897(6) 0.028(3) Uani 1 1 d . U . . .
H14A H 0.352354 0.710701 0.279569 0.034 Uiso 1 1 calc R U . . .
C15A C 0.5590(8) 0.5168(18) 0.4377(6) 0.026(3) Uani 1 1 d . . . . .
C16A C 0.6862(9) 0.173(2) 0.5636(6) 0.032(3) Uani 1 1 d . . . . .
H16A H 0.671224 0.013437 0.541044 0.038 Uiso 1 1 calc R U . . .
C17A C 0.7480(9) 0.200(2) 0.6311(6) 0.030(3) Uani 1 1 d . . . . .
C18A C 0.7956(9) 0.009(2) 0.6394(6) 0.033(3) Uani 1 1 d . U . . .
H18A H 0.787339 -0.133360 0.604019 0.040 Uiso 1 1 calc R U . . .
C19A C 0.8567(9) 0.032(2) 0.7020(6) 0.037(4) Uani 1 1 d . . . . .
H19A H 0.889869 -0.085954 0.703922 0.044 Uiso 1 1 calc R U . . .
C20A C 0.8668(11) 0.2331(19) 0.7612(7) 0.042(4) Uani 1 1 d . . . . .
H20A H 0.904545 0.239414 0.805786 0.051 Uiso 1 1 calc R U . . .
C21A C 0.8191(11) 0.421(2) 0.7513(7) 0.046(4) Uani 1 1 d . . . . .
H21A H 0.826584 0.563126 0.786797 0.055 Uiso 1 1 calc R U . . .
C22A C 0.7618(9) 0.4004(19) 0.6903(6) 0.038(4) Uani 1 1 d . . . . .
H22A H 0.729878 0.524489 0.687521 0.046 Uiso 1 1 calc R U . . .
O1B O 0.4275(9) 0.4404(19) 0.5475(6) 0.044(4) Uani 1 1 d . . . . .
O2B O 0.7033(10) -0.2614(15) 0.8269(7) 0.055(5) Uani 1 1 d . . . . .
N1B N 0.4120(9) -0.001(2) 0.5258(6) 0.042(3) Uani 1 1 d . . . . .
H1B H 0.427982 -0.151580 0.540025 0.051 Uiso 1 1 calc R U . . .
N2B N 0.3497(9) 0.0368(18) 0.4593(6) 0.043(3) Uani 1 1 d . . . . .
N3B N 0.7219(10) 0.153(2) 0.8594(6) 0.047(4) Uani 1 1 d . . . . .
H3B H 0.704719 0.304068 0.854350 0.056 Uiso 1 1 calc R U . . .
N4B N 0.7834(9) 0.117(2) 0.9152(6) 0.043(3) Uani 1 1 d . . . . .
C1B C 0.2421(9) 0.008(2) 0.3065(7) 0.034(3) Uani 1 1 d . . . . .
H1BA H 0.268993 0.151494 0.311963 0.041 Uiso 1 1 calc R U . . .
C2B C 0.1907(9) -0.004(2) 0.2367(7) 0.032(3) Uani 1 1 d . . . . .
H2B H 0.184831 0.117257 0.194280 0.039 Uiso 1 1 calc R U . . .
C3B C 0.1449(10) -0.216(2) 0.2315(6) 0.038(4) Uani 1 1 d . . . . .
H3BA H 0.106470 -0.224617 0.187904 0.046 Uiso 1 1 calc R U . . .
C4B C 0.1597(10) -0.403(2) 0.2928(6) 0.043(4) Uani 1 1 d . . . . .
H4B H 0.133524 -0.548849 0.285748 0.052 Uiso 1 1 calc R U . . .
C5B C 0.2097(10) -0.3837(19) 0.3611(6) 0.044(4) Uani 1 1 d . . . . .
H5B H 0.214802 -0.502633 0.404030 0.053 Uiso 1 1 calc R U . . .
C6B C 0.2586(11) -0.167(3) 0.3688(7) 0.044(4) Uani 1 1 d . . . . .
C7B C 0.3165(10) -0.173(2) 0.4409(7) 0.040(3) Uani 1 1 d . . . . .
H7B H 0.328936 -0.321742 0.472271 0.048 Uiso 1 1 calc R U . . .
C8B C 0.4412(10) 0.2082(19) 0.5615(6) 0.037(4) Uani 1 1 d . . . . .
C9B C 0.5107(10) 0.144(2) 0.6275(6) 0.038(3) Uani 1 1 d . . . . .
C10B C 0.5320(9) 0.310(2) 0.6937(6) 0.034(3) Uani 1 1 d . . . . .
H10B H 0.508054 0.456277 0.697672 0.041 Uiso 1 1 calc R U . . .
C11B C 0.5914(10) 0.254(2) 0.7559(7) 0.039(4) Uani 1 1 d . . . . .
H11B H 0.606408 0.364516 0.801165 0.047 Uiso 1 1 calc R U . . .
C12B C 0.6262(9) 0.0412(19) 0.7494(6) 0.037(3) Uani 1 1 d . . . . .
C13B C 0.6021(10) -0.132(2) 0.6799(7) 0.044(4) Uani 1 1 d . . . . .
H13B H 0.626302 -0.275279 0.673658 0.052 Uiso 1 1 calc R U . . .
C14B C 0.5407(9) -0.080(2) 0.6208(6) 0.038(4) Uani 1 1 d . . . . .
H14B H 0.521778 -0.197133 0.578800 0.046 Uiso 1 1 calc R U . . .
C15B C 0.6885(10) -0.041(2) 0.8130(7) 0.037(3) Uani 1 1 d . . . . .
C16B C 0.8123(11) 0.306(3) 0.9533(7) 0.047(4) Uani 1 1 d . . . . .
H16B H 0.792287 0.466961 0.943949 0.056 Uiso 1 1 calc R U . . .
C17B C 0.8778(10) 0.284(2) 1.0132(6) 0.037(3) Uani 1 1 d . . . . .
C18B C 0.9023(11) 0.464(2) 1.0746(7) 0.049(4) Uani 1 1 d . . . . .
H18B H 0.877131 0.607196 1.078019 0.059 Uiso 1 1 calc R U . . .
C19B C 0.9637(9) 0.4384(18) 1.1318(6) 0.035(3) Uani 1 1 d . . . . .
H19B H 0.978775 0.563082 1.172759 0.042 Uiso 1 1 calc R U . . .
C20B C 1.0010(10) 0.2366(19) 1.1281(7) 0.031(4) Uani 1 1 d . . . . .
H20B H 1.041073 0.218251 1.168269 0.038 Uiso 1 1 calc R U . . .
C21B C 0.9813(9) 0.0531(18) 1.0659(7) 0.036(3) Uani 1 1 d . . . . .
H21B H 1.009211 -0.079916 1.061403 0.043 Uiso 1 1 calc R U . . .
C22B C 0.9196(10) 0.071(2) 1.0106(6) 0.037(4) Uani 1 1 d . . . . .
H22B H 0.904942 -0.057432 0.970912 0.045 Uiso 1 1 calc R U . . .

loop_
_atom_site_aniso_label
_atom_site_aniso_U_11
_atom_site_aniso_U_22
_atom_site_aniso_U_33
_atom_site_aniso_U_23
_atom_site_aniso_U_13
_atom_site_aniso_U_12
O1A 0.105(15) 0.026(4) 0.031(4) 0.002(3) 0.030(6) 0.002(5)
O2A 0.083(12) 0.012(3) 0.021(3) -0.002(2) 0.017(5) -0.005(4)
N1A 0.043(9) 0.019(4) 0.036(4) 0.006(3) 0.013(5) -0.014(4)
N2A 0.052(9) 0.025(4) 0.020(3) 0.003(3) 0.008(4) 0.001(5)
N3A 0.058(8) 0.013(3) 0.018(3) -0.001(3) 0.019(4) 0.004(4)
N4A 0.059(9) 0.023(4) 0.030(4) -0.002(3) 0.021(5) 0.002(5)
C1A 0.045(9) 0.024(5) 0.041(5) 0.010(4) 0.012(6) -0.001(5)
C2A 0.041(6) 0.016(4) 0.027(4) 0.014(3) 0.012(4) -0.002(4)
C3A 0.035(10) 0.021(4) 0.025(4) 0.008(3) 0.009(5) -0.013(5)
C4A 0.028(6) 0.012(3) 0.023(4) 0.010(3) 0.008(4) -0.006(4)
C5A 0.039(10) 0.034(6) 0.027(4) 0.003(4) 0.006(5) -0.004(5)
C6A 0.042(8) 0.021(4) 0.018(4) 0.004(3) 0.020(4) 0.004(4)
C7A 0.039(6) 0.022(4) 0.042(5) 0.001(4) 0.010(4) -0.006(4)
C8A 0.058(10) 0.027(4) 0.009(3) -0.002(3) 0.008(5) 0.007(5)
C9A 0.049(9) 0.015(4) 0.026(4) 0.006(3) 0.015(5) 0.008(5)
C10A 0.057(9) 0.008(4) 0.024(4) 0.004(3) 0.023(5) 0.007(4)
C11A 0.058(11) 0.022(5) 0.024(4) -0.002(3) 0.018(5) 0.007(5)
C12A 0.034(6) 0.016(4) 0.022(3) 0.003(3) 0.013(4) 0.003(4)
C13A 0.048(9) 0.019(4) 0.031(5) -0.011(4) 0.018(5) 0.002(5)
C14A 0.033(7) 0.013(3) 0.034(4) 0.003(3) 0.003(4) 0.004(4)
C15A 0.051(8) 0.010(3) 0.024(4) -0.006(3) 0.024(5) 0.002(4)
C16A 0.057(9) 0.020(5) 0.026(4) 0.003(3) 0.025(5) 0.000(5)
C17A 0.050(9) 0.025(5) 0.021(4) -0.001(3) 0.020(5) 0.000(5)
C18A 0.047(7) 0.030(4) 0.025(4) -0.008(3) 0.013(4) 0.003(4)
C19A 0.054(11) 0.030(5) 0.026(5) -0.009(4) 0.009(5) 0.005(6)
C20A 0.098(13) 0.016(5) 0.021(4) 0.004(3) 0.030(6) -0.004(5)
C21A 0.078(12) 0.015(4) 0.035(5) 0.000(4) 0.002(6) -0.012(5)
C22A 0.081(12) 0.015(4) 0.020(4) -0.004(3) 0.015(5) 0.004(5)
O1B 0.076(13) 0.028(4) 0.033(4) -0.009(3) 0.024(6) 0.002(5)
O2B 0.115(16) 0.005(3) 0.042(5) -0.003(3) 0.016(7) -0.001(4)
N1B 0.072(11) 0.032(5) 0.030(4) -0.003(4) 0.025(5) 0.000(5)
N2B 0.081(11) 0.015(4) 0.034(5) 0.011(3) 0.019(5) 0.008(5)
N3B 0.099(12) 0.024(4) 0.017(3) 0.007(3) 0.015(5) -0.006(5)
N4B 0.081(11) 0.038(5) 0.020(4) 0.011(3) 0.027(5) 0.003(5)
C1B 0.053(11) 0.022(5) 0.035(5) -0.006(4) 0.027(6) -0.004(5)
C2B 0.044(10) 0.026(5) 0.040(5) -0.009(4) 0.033(6) 0.000(5)
C3B 0.069(13) 0.022(5) 0.011(4) 0.005(3) -0.009(6) -0.014(6)
C4B 0.092(14) 0.020(5) 0.021(4) -0.002(4) 0.020(6) -0.005(6)
C5B 0.100(13) 0.011(4) 0.021(4) 0.007(3) 0.018(6) 0.010(5)
C6B 0.080(11) 0.041(6) 0.019(4) -0.008(4) 0.024(5) 0.008(6)
C7B 0.072(10) 0.014(4) 0.040(5) 0.000(4) 0.025(6) 0.018(5)
C8B 0.079(11) 0.017(4) 0.019(4) -0.003(3) 0.018(5) -0.001(5)
C9B 0.068(11) 0.031(5) 0.020(4) -0.002(4) 0.023(5) 0.005(5)
C10B 0.055(11) 0.031(5) 0.021(4) 0.000(4) 0.020(5) 0.001(6)
C11B 0.065(12) 0.026(5) 0.024(5) -0.011(4) 0.009(6) 0.009(5)
C12B 0.087(11) 0.010(4) 0.019(4) -0.005(3) 0.025(5) 0.005(5)
C13B 0.081(13) 0.026(5) 0.027(5) -0.012(4) 0.020(6) 0.006(6)
C14B 0.079(12) 0.024(5) 0.017(4) -0.016(3) 0.021(5) -0.001(5)
C15B 0.069(10) 0.013(4) 0.040(5) -0.005(3) 0.031(5) -0.001(4)
C16B 0.069(12) 0.048(7) 0.023(5) 0.000(4) 0.012(6) 0.008(6)
C17B 0.069(11) 0.023(5) 0.020(4) 0.004(3) 0.015(5) 0.003(5)
C18B 0.090(13) 0.023(5) 0.028(5) -0.012(4) 0.007(6) 0.008(6)
C19B 0.073(11) 0.012(4) 0.022(4) -0.007(3) 0.016(5) -0.005(5)
C20B 0.051(12) 0.021(5) 0.016(4) 0.007(3) 0.000(5) 0.005(5)
C21B 0.064(11) 0.006(4) 0.038(5) -0.001(3) 0.015(6) -0.003(4)
C22B 0.061(11) 0.038(6) 0.020(4) -0.003(4) 0.023(5) 0.006(6)

loop_
_atom_type_symbol
_atom_type_description
_atom_type_scat_dispersion_real
_atom_type_scat_dispersion_imag
_atom_type_scat_source
C C 0.0000 0.0000 'International Tables Vol C Tables 4.2.6.8 and 6.1.1.4'
H H 0.0000 0.0000 'International Tables Vol C Tables 4.2.6.8 and 6.1.1.4'
N N 0.0000 0.0000 'International Tables Vol C Tables 4.2.6.8 and 6.1.1.4'
O O 0.0000 0.0000 'International Tables Vol C Tables 4.2.6.8 and 6.1.1.4'

loop_
_geom_angle_atom_site_label_1
_geom_angle_atom_site_label_2
_geom_angle_atom_site_label_3
_geom_angle
_geom_angle_site_symmetry_1
_geom_angle_site_symmetry_3
_geom_angle_publ_flag
N2A N1A H1A 120.3 . . ?
N2A N1A C8A 119.4(10) . . ?
C8A N1A H1A 120.3 . . ?
N1A N2A C7A 115.6(11) . . ?
N4A N3A H3A 122.1 . . ?
C15A N3A H3A 122.1 . . ?
C15A N3A N4A 115.9(9) . . ?
C16A N4A N3A 110.5(11) . . ?
C2A C1A H1AA 120.5 . . ?
C6A C1A H1AA 120.5 . . ?
C6A C1A C2A 119.0(10) . . ?
C1A C2A H2A 119.0 . . ?
C3A C2A C1A 122.1(12) . . ?
C3A C2A H2A 119.0 . . ?
C2A C3A H3AA 118.8 . . ?
C2A C3A C4A 122.4(15) . . ?
C4A C3A H3AA 118.8 . . ?
C3A C4A H4A 122.6 . . ?
C5A C4A C3A 114.7(10) . . ?
C5A C4A H4A 122.6 . . ?
C4A C5A H5A 117.6 . . ?
C4A C5A C6A 124.8(13) . . ?
C6A C5A H5A 117.6 . . ?
C1A C6A C5A 116.8(15) . . ?
C1A C6A C7A 123.8(10) . . ?
C5A C6A C7A 119.4(12) . . ?
N2A C7A C6A 120.1(11) . . ?
N2A C7A H7A 120.0 . . ?
C6A C7A H7A 120.0 . . ?
O1A C8A N1A 122.0(15) . . ?
O1A C8A C9A 121.7(12) . . ?
N1A C8A C9A 116.3(10) . . ?
C10A C9A C8A 118.4(10) . . ?
C14A C9A C8A 120.8(13) . . ?
C14A C9A C10A 120.8(14) . . ?
C9A C10A H10A 119.7 . . ?
C9A C10A C11A 120.6(10) . . ?
C11A C10A H10A 119.7 . . ?
C10A C11A H11A 120.7 . . ?
C10A C11A C12A 118.7(13) . . ?
C12A C11A H11A 120.7 . . ?
C11A C12A C15A 117.9(12) . . ?
C13A C12A C11A 121.2(14) . . ?
C13A C12A C15A 120.4(9) . . ?
C12A C13A H13A 120.3 . . ?
C12A C13A C14A 119.4(9) . . ?
C14A C13A H13A 120.3 . . ?
C9A C14A C13A 119.4(13) . . ?
C9A C14A H14A 120.3 . . ?
C13A C14A H14A 120.3 . . ?
O2A C15A N3A 125.9(14) . . ?
O2A C15A C12A 116.3(12) . . ?
N3A C15A C12A 117.7(10) . . ?
N4A C16A H16A 121.6 . . ?
N4A C16A C17A 116.9(12) . . ?
C17A C16A H16A 121.6 . . ?
C18A C17A C16A 118.2(10) . . ?
C18A C17A C22A 117.1(15) . . ?
C22A C17A C16A 124.6(13) . . ?
C17A C18A H18A 120.0 . . ?
C17A C18A C19A 120.0(11) . . ?
C19A C18A H18A 120.0 . . ?
C18A C19A H19A 120.0 . . ?
C20A C19A C18A 119.9(15) . . ?
C20A C19A H19A 120.0 . . ?
C19A C20A H20A 120.7 . . ?
C21A C20A C19A 118.7(16) . . ?
C21A C20A H20A 120.7 . . ?
C20A C21A H21A 119.7 . . ?
C22A C21A C20A 120.5(11) . . ?
C22A C21A H21A 119.7 . . ?
C17A C22A H22A 118.3 . . ?
C21A C22A C17A 123.4(14) . . ?
C21A C22A H22A 118.3 . . ?
N2B N1B H1B 121.9 . . ?
C8B N1B H1B 121.9 . . ?
C8B N1B N2B 116.3(12) . . ?
C7B N2B N1B 112.6(10) . . ?
N4B N3B H3B 119.0 . . ?
C15B N3B H3B 119.0 . . ?
C15B N3B N4B 122.0(12) . . ?
C16B N4B N3B 118.4(13) . . ?
C2B C1B H1BA 116.5 . . ?
C2B C1B C6B 126.9(14) . . ?
C6B C1B H1BA 116.5 . . ?
C1B C2B H2B 121.6 . . ?
C1B C2B C3B 116.8(10) . . ?
C3B C2B H2B 121.6 . . ?
C2B C3B H3BA 120.7 . . ?
C4B C3B C2B 118.6(14) . . ?
C4B C3B H3BA 120.7 . . ?
C3B C4B H4B 118.5 . . ?
C5B C4B C3B 122.9(13) . . ?
C5B C4B H4B 118.5 . . ?
C4B C5B H5B 120.2 . . ?
C4B C5B C6B 119.7(10) . . ?
C6B C5B H5B 120.2 . . ?
C1B C6B C5B 114.4(16) . . ?
C1B C6B C7B 128.4(16) . . ?
C7B C6B C5B 117.2(11) . . ?
N2B C7B C6B 117.4(11) . . ?
N2B C7B H7B 121.3 . . ?
C6B C7B H7B 121.3 . . ?
O1B C8B N1B 131.3(17) . . ?
O1B C8B C9B 116.8(13) . . ?
N1B C8B C9B 111.5(12) . . ?
C10B C9B C8B 116.6(12) . . ?
C14B C9B C8B 119.4(11) . . ?
C14B C9B C10B 123.5(15) . . ?
C9B C10B H10B 120.6 . . ?
C9B C10B C11B 118.8(12) . . ?
C11B C10B H10B 120.6 . . ?
C10B C11B H11B 119.9 . . ?
C12B C11B C10B 120.3(10) . . ?
C12B C11B H11B 119.9 . . ?
C11B C12B C13B 119.7(15) . . ?
C11B C12B C15B 124.7(10) . . ?
C13B C12B C15B 115.5(11) . . ?
C12B C13B H13B 120.5 . . ?
C14B C13B C12B 119.0(12) . . ?
C14B C13B H13B 120.5 . . ?
C9B C14B C13B 118.2(11) . . ?
C9B C14B H14B 120.9 . . ?
C13B C14B H14B 120.9 . . ?
O2B C15B N3B 122.6(16) . . ?
O2B C15B C12B 122.6(14) . . ?
N3B C15B C12B 114.3(11) . . ?
N4B C16B H16B 119.2 . . ?
N4B C16B C17B 121.7(15) . . ?
C17B C16B H16B 119.2 . . ?
C18B C17B C16B 122.6(14) . . ?
C18B C17B C22B 116.0(16) . . ?
C22B C17B C16B 121.4(11) . . ?
C17B C18B H18B 119.0 . . ?
C17B C18B C19B 122.1(14) . . ?
C19B C18B H18B 119.0 . . ?
C18B C19B H19B 119.9 . . ?
C20B C19B C18B 120.3(10) . . ?
C20B C19B H19B 119.9 . . ?
C19B C20B H20B 119.3 . . ?
C19B C20B C21B 121.4(15) . . ?
C21B C20B H20B 119.3 . . ?
C20B C21B H21B 120.6 . . ?
C22B C21B C20B 118.8(13) . . ?
C22B C21B H21B 120.6 . . ?
C17B C22B H22B 119.4 . . ?
C21B C22B C17B 121.3(11) . . ?
C21B C22B H22B 119.4 . . ?

loop_
_geom_bond_atom_site_label_1
_geom_bond_atom_site_label_2
_geom_bond_distance
_geom_bond_site_symmetry_2
_geom_bond_publ_flag
O1A C8A 1.184(16) . ?
O2A C15A 1.208(13) . ?
N1A H1A 0.8600 . ?
N1A N2A 1.356(19) . ?
N1A C8A 1.389(18) . ?
N2A C7A 1.363(17) . ?
N3A H3A 0.8600 . ?
N3A N4A 1.47(2) . ?
N3A C15A 1.331(16) . ?
N4A C16A 1.237(19) . ?
C1A H1AA 0.9300 . ?
C1A C2A 1.44(2) . ?
C1A C6A 1.38(2) . ?
C2A H2A 0.9300 . ?
C2A C3A 1.316(14) . ?
C3A H3AA 0.9300 . ?
C3A C4A 1.419(17) . ?
C4A H4A 0.9300 . ?
C4A C5A 1.41(2) . ?
C5A H5A 0.9300 . ?
C5A C6A 1.414(14) . ?
C6A C7A 1.43(2) . ?
C7A H7A 0.9300 . ?
C8A C9A 1.52(2) . ?
C9A C10A 1.37(2) . ?
C9A C14A 1.360(14) . ?
C10A H10A 0.9300 . ?
C10A C11A 1.38(2) . ?
C11A H11A 0.9300 . ?
C11A C12A 1.424(13) . ?
C12A C13A 1.32(2) . ?
C12A C15A 1.55(2) . ?
C13A H13A 0.9300 . ?
C13A C14A 1.45(2) . ?
C14A H14A 0.9300 . ?
C16A H16A 0.9300 . ?
C16A C17A 1.48(2) . ?
C17A C18A 1.40(2) . ?
C17A C22A 1.406(14) . ?
C18A H18A 0.9300 . ?
C18A C19A 1.43(2) . ?
C19A H19A 0.9300 . ?
C19A C20A 1.413(14) . ?
C20A H20A 0.9300 . ?
C20A C21A 1.39(3) . ?
C21A H21A 0.9300 . ?
C21A C22A 1.36(2) . ?
C22A H22A 0.9300 . ?
O1B C8B 1.247(15) . ?
O2B C15B 1.193(15) . ?
N1B H1B 0.8600 . ?
N1B N2B 1.48(2) . ?
N1B C8B 1.308(18) . ?
N2B C7B 1.29(2) . ?
N3B H3B 0.8600 . ?
N3B N4B 1.39(2) . ?
N3B C15B 1.343(18) . ?
N4B C16B 1.24(2) . ?
C1B H1BA 0.9300 . ?
C1B C2B 1.36(2) . ?
C1B C6B 1.351(17) . ?
C2B H2B 0.9300 . ?
C2B C3B 1.46(2) . ?
C3B H3BA 0.9300 . ?
C3B C4B 1.380(14) . ?
C4B H4B 0.9300 . ?
C4B C5B 1.33(2) . ?
C5B H5B 0.9300 . ?
C5B C6B 1.52(3) . ?
C6B C7B 1.46(2) . ?
C7B H7B 0.9300 . ?
C8B C9B 1.61(2) . ?
C9B C10B 1.374(16) . ?
C9B C14B 1.346(19) . ?
C10B H10B 0.9300 . ?
C10B C11B 1.42(2) . ?
C11B H11B 0.9300 . ?
C11B C12B 1.355(19) . ?
C12B C13B 1.443(14) . ?
C12B C15B 1.51(2) . ?
C13B H13B 0.9300 . ?
C13B C14B 1.42(2) . ?
C14B H14B 0.9300 . ?
C16B H16B 0.9300 . ?
C16B C17B 1.47(3) . ?
C17B C18B 1.376(16) . ?
C17B C22B 1.43(2) . ?
C18B H18B 0.9300 . ?
C18B C19B 1.39(2) . ?
C19B H19B 0.9300 . ?
C19B C20B 1.33(2) . ?
C20B H20B 0.9300 . ?
C20B C21B 1.385(15) . ?
C21B H21B 0.9300 . ?
C21B C22B 1.38(2) . ?
C22B H22B 0.9300 . ?

loop_
_geom_torsion_atom_site_label_1
_geom_torsion_atom_site_label_2
_geom_torsion_atom_site_label_3
_geom_torsion_atom_site_label_4
_geom_torsion
_geom_torsion_site_symmetry_1
_geom_torsion_site_symmetry_2
_geom_torsion_site_symmetry_3
_geom_torsion_site_symmetry_4
_geom_torsion_publ_flag
O1A C8A C9A C10A 26(2) . . . . ?
O1A C8A C9A C14A -153.5(15) . . . . ?
N1A N2A C7A C6A -175.0(11) . . . . ?
N1A C8A C9A C10A -155.2(12) . . . . ?
N1A C8A C9A C14A 25.0(18) . . . . ?
N2A N1A C8A O1A 9(2) . . . . ?
N2A N1A C8A C9A -169.5(11) . . . . ?
N3A N4A C16A C17A -177.3(9) . . . . ?
N4A N3A C15A O2A -3.6(19) . . . . ?
N4A N3A C15A C12A -178.6(9) . . . . ?
N4A C16A C17A C18A -155.7(13) . . . . ?
N4A C16A C17A C22A 27.0(18) . . . . ?
C1A C2A C3A C4A -3.9(19) . . . . ?
C1A C6A C7A N2A 18.0(19) . . . . ?
C2A C1A C6A C5A -3.1(17) . . . . ?
C2A C1A C6A C7A 179.7(11) . . . . ?
C2A C3A C4A C5A 1.3(18) . . . . ?
C3A C4A C5A C6A 0.4(17) . . . . ?
C4A C5A C6A C1A 0.6(18) . . . . ?
C4A C5A C6A C7A 178.0(11) . . . . ?
C5A C6A C7A N2A -159.1(12) . . . . ?
C6A C1A C2A C3A 4.8(18) . . . . ?
C8A N1A N2A C7A -169.2(12) . . . . ?
C8A C9A C10A C11A 179.9(11) . . . . ?
C8A C9A C14A C13A 179.6(11) . . . . ?
C9A C10A C11A C12A 1.4(17) . . . . ?
C10A C9A C14A C13A -0.2(18) . . . . ?
C10A C11A C12A C13A -2.0(18) . . . . ?
C10A C11A C12A C15A -174.5(10) . . . . ?
C11A C12A C13A C14A 1.5(18) . . . . ?
C11A C12A C15A O2A 149.1(11) . . . . ?
C11A C12A C15A N3A -35.4(14) . . . . ?
C12A C13A C14A C9A -0.4(18) . . . . ?
C13A C12A C15A O2A -23.4(16) . . . . ?
C13A C12A C15A N3A 152.1(11) . . . . ?
C14A C9A C10A C11A -0.3(18) . . . . ?
C15A N3A N4A C16A -174.6(12) . . . . ?
C15A C12A C13A C14A 173.8(10) . . . . ?
C16A C17A C18A C19A 178.0(11) . . . . ?
C16A C17A C22A C21A -179.5(12) . . . . ?
C17A C18A C19A C20A 6.5(18) . . . . ?
C18A C17A C22A C21A 3(2) . . . . ?
C18A C19A C20A C21A -6.9(19) . . . . ?
C19A C20A C21A C22A 6(2) . . . . ?
C20A C21A C22A C17A -4(2) . . . . ?
C22A C17A C18A C19A -4.5(19) . . . . ?
O1B C8B C9B C10B 35.2(17) . . . . ?
O1B C8B C9B C14B -152.3(14) . . . . ?
N1B N2B C7B C6B -172.0(12) . . . . ?
N1B C8B C9B C10B -151.3(12) . . . . ?
N1B C8B C9B C14B 21.3(18) . . . . ?
N2B N1B C8B O1B -3(2) . . . . ?
N2B N1B C8B C9B -175.7(10) . . . . ?
N3B N4B C16B C17B -179.7(12) . . . . ?
N4B N3B C15B O2B 14(2) . . . . ?
N4B N3B C15B C12B -173.6(11) . . . . ?
N4B C16B C17B C18B -158.8(15) . . . . ?
N4B C16B C17B C22B 21(2) . . . . ?
C1B C2B C3B C4B -6(2) . . . . ?
C1B C6B C7B N2B 17(2) . . . . ?
C2B C1B C6B C5B -6(2) . . . . ?
C2B C1B C6B C7B 174.0(14) . . . . ?
C2B C3B C4B C5B 8(2) . . . . ?
C3B C4B C5B C6B -8(2) . . . . ?
C4B C5B C6B C1B 7(2) . . . . ?
C4B C5B C6B C7B -173.1(14) . . . . ?
C5B C6B C7B N2B -163.4(14) . . . . ?
C6B C1B C2B C3B 6(2) . . . . ?
C8B N1B N2B C7B -164.7(14) . . . . ?
C8B C9B C10B C11B 176.8(12) . . . . ?
C8B C9B C14B C13B 179.9(12) . . . . ?
C9B C10B C11B C12B 0(2) . . . . ?
C10B C9B C14B C13B -8(2) . . . . ?
C10B C11B C12B C13B -1(2) . . . . ?
C10B C11B C12B C15B -178.0(13) . . . . ?
C11B C12B C13B C14B -2(2) . . . . ?
C11B C12B C15B O2B 147.1(17) . . . . ?
C11B C12B C15B N3B -25(2) . . . . ?
C12B C13B C14B C9B 6.9(19) . . . . ?
C13B C12B C15B O2B -30(2) . . . . ?
C13B C12B C15B N3B 157.8(14) . . . . ?
C14B C9B C10B C11B 5(2) . . . . ?
C15B N3B N4B C16B 177.1(14) . . . . ?
C15B C12B C13B C14B 174.7(13) . . . . ?
C16B C17B C18B C19B 178.8(13) . . . . ?
C16B C17B C22B C21B 178.9(12) . . . . ?
C17B C18B C19B C20B 0(2) . . . . ?
C18B C17B C22B C21B -1.2(19) . . . . ?
C18B C19B C20B C21B 3(2) . . . . ?
C19B C20B C21B C22B -5.1(19) . . . . ?
C20B C21B C22B C17B 4.2(18) . . . . ?
C22B C17B C18B C19B -1(2) . . . . ?
